data_4322128
loop_
_publ_author_name
'Aaron L. Odom'
'Daniel J. Mindiola'
'Christopher C. Cummins'

_publ_contact_author
;
Christopher C. Cummins
    Massachusetts Institute of Technology
    Department of Chemistry
    77 Massachusetts Ave.
    Cambridge, MA 02139
    USA
;
_publ_contact_author_email ccummins@mit.edu
_publ_contact_author_fax '(1) 617 253 7030'
_publ_contact_author_phone '(1) 617 253 5332'
_publ_section_title
;
 A Nucleophilic Chromium(V) Dioxo Radical Anion
;
_journal_name_full 'Inorganic Chemistry'
_journal_page_first 3290
_journal_page_last 3295
_journal_paper_doi 10.1021/ic981403r
_journal_volume 38
_journal_year 1999
_chemical_formula_sum 'C22 H30 Cr F2 N2 O2'
_chemical_formula_weight 444.48
_chemical_name_systematic
; 
Chromium(VI) dioxo-bis(tert-butyl, 2,5-fluoro-methyl-anilide) 
;
_space_group_IT_number 14
_symmetry_cell_setting monoclinic
_symmetry_space_group_name_Hall '-P 2yn'
_symmetry_space_group_name_H-M 'P 1 21/n 1'
_atom_sites_solution_hydrogens geom
_atom_sites_solution_primary direct
_atom_sites_solution_secondary difmap
_audit_creation_method SHELXL
_cell_angle_alpha 90.00
_cell_angle_beta 92.86(2)
_cell_angle_gamma 90.00
_cell_formula_units_Z 4
_cell_length_a 10.173(4)
_cell_length_b 13.758(6)
_cell_length_c 16.102(3)
_cell_measurement_temperature 188(2)
_cell_measurement_theta_max 23.25
_cell_measurement_theta_min 1.95
_cell_volume 2250.8(14)
_computing_cell_refinement 'Siemens XSCANS'
_computing_data_collection 'Siemens XSCANS'
_computing_data_reduction 'Siemens SHELXTL'
_computing_molecular_graphics 'Siemens SHELXTL'
_computing_publication_material 'Siemens SHELXTL'
_computing_structure_refinement 'SHELXL-93 (Sheldrick, 1993)'
_computing_structure_solution 'SHELXS-86 (Sheldrick, 1990)'
_diffrn_ambient_temperature 188(2)
_diffrn_measurement_device 'Siemens P4'
_diffrn_measurement_method '\w scans'
_diffrn_radiation_monochromator graphite
_diffrn_radiation_source 'fine-focus sealed tube'
_diffrn_radiation_type MoK\a
_diffrn_radiation_wavelength 0.71073
_diffrn_reflns_av_R_equivalents 0.0320
_diffrn_reflns_av_sigmaI/netI 0.0300
_diffrn_reflns_limit_h_max 11
_diffrn_reflns_limit_h_min -8
_diffrn_reflns_limit_k_max 15
_diffrn_reflns_limit_k_min -15
_diffrn_reflns_limit_l_max 17
_diffrn_reflns_limit_l_min -16
_diffrn_reflns_number 8597
_diffrn_reflns_theta_max 23.25
_diffrn_reflns_theta_min 1.95
_exptl_absorpt_coefficient_mu 0.544
_exptl_absorpt_correction_type none
_exptl_crystal_colour intense_blue
_exptl_crystal_density_diffrn 1.312
_exptl_crystal_description 'black trigonal prisms'
_exptl_crystal_F_000 936
_exptl_crystal_size_max 0.65
_exptl_crystal_size_mid 0.55
_exptl_crystal_size_min 0.40
_refine_diff_density_max 0.371
_refine_diff_density_min -0.322
_refine_diff_density_rms 0.052
_refine_ls_extinction_coef 0.0012(3)
_refine_ls_extinction_expression Fc^*^=kFc[1+0.001xFc^2^\l^3^/sin(2\q)]^-1/4^
_refine_ls_extinction_method SHELXL
_refine_ls_goodness_of_fit_all 1.212
_refine_ls_goodness_of_fit_obs 1.226
_refine_ls_matrix_type full
_refine_ls_number_parameters 263
_refine_ls_number_reflns 3209
_refine_ls_number_restraints 0
_refine_ls_restrained_S_all 1.212
_refine_ls_restrained_S_obs 1.226
_refine_ls_R_factor_all 0.0509
_refine_ls_R_factor_obs 0.0451
_refine_ls_shift/esd_max -0.002
_refine_ls_shift/esd_mean 0.000
_refine_ls_structure_factor_coef Fsqd
_refine_ls_weighting_details 'w=1/[\s^2^(Fo^2^)+(0.0178P)^2^+3.6608P] where P=(Fo^2^+2Fc^2^)/3'
_refine_ls_weighting_scheme calc
_refine_ls_wR_factor_all 0.0978
_refine_ls_wR_factor_obs 0.0948
_reflns_number_observed 2968
_reflns_number_total 3209
_reflns_observed_criterion >2sigma(I)
_cod_data_source_file ic981403r_1.cif
_cod_data_source_block 95164
_cod_depositor_comments
;
The following automatic conversions were performed:

'_refine_ls_weighting_scheme' value 'calc
w=1/[\s^2^(Fo^2^)+(0.0178P)^2^+3.6608P] where P=(Fo^2^+2Fc^2^)/3' was
changed to 'calc'. New tag '_refine_ls_weighting_details' was
created. The value of the new tag was set to
'w=1/[\s^2^(Fo^2^)+(0.0178P)^2^+3.6608P] where P=(Fo^2^+2Fc^2^)/3'.

Automatic conversion script
Id: cif_fix_values 3143 2015-03-26 13:38:13Z robertas 
;
_cod_database_code 4322128

loop_
_symmetry_equiv_pos_as_xyz
'x, y, z'
'-x+1/2, y+1/2, -z+1/2'
'-x, -y, -z'
'x-1/2, -y-1/2, z-1/2'

loop_
_atom_site_aniso_label
_atom_site_aniso_U_11
_atom_site_aniso_U_22
_atom_site_aniso_U_33
_atom_site_aniso_U_23
_atom_site_aniso_U_13
_atom_site_aniso_U_12
Cr1 0.0210(3) 0.0204(3) 0.0180(3) 0.0018(2) 0.0006(2) 0.0008(2)
F1 0.0362(11) 0.0314(11) 0.0283(10) -0.0005(8) 0.0002(8) 0.0096(9)
F2 0.0706(15) 0.0271(11) 0.0226(10) 0.0034(9) 0.0005(9) -0.0055(10)
O1 0.0359(13) 0.0213(12) 0.0314(13) -0.0002(10) 0.0070(10) 0.0021(10)
O2 0.0276(12) 0.0417(14) 0.0222(12) 0.0059(10) -0.0023(9) 0.0000(11)
N1 0.0193(13) 0.0230(14) 0.0173(13) 0.0002(11) -0.0004(10) -0.0016(11)
N2 0.0221(14) 0.0195(14) 0.0201(14) -0.0023(11) 0.0021(11) -0.0034(11)
C11 0.021(2) 0.027(2) 0.016(2) 0.0014(13) 0.0029(13) -0.0057(13)
C12 0.024(2) 0.023(2) 0.021(2) 0.0026(14) 0.0047(13) 0.0021(14)
C13 0.028(2) 0.035(2) 0.023(2) 0.007(2) -0.0040(14) 0.001(2)
C14 0.035(2) 0.035(2) 0.020(2) 0.0016(15) -0.0014(15) -0.008(2)
C15 0.027(2) 0.029(2) 0.023(2) 0.0005(14) 0.0042(14) -0.0061(15)
C16 0.020(2) 0.028(2) 0.025(2) 0.0030(14) 0.0002(13) -0.0005(14)
C17 0.021(2) 0.028(2) 0.022(2) 0.0017(14) -0.0003(13) -0.0071(14)
C18 0.021(2) 0.050(3) 0.079(3) 0.010(2) 0.001(2) -0.003(2)
C19 0.042(2) 0.047(2) 0.038(2) 0.015(2) -0.003(2) -0.020(2)
C21 0.020(2) 0.018(2) 0.020(2) -0.0042(13) 0.0043(13) -0.0031(13)
C22 0.036(2) 0.024(2) 0.025(2) 0.0030(15) 0.0044(14) -0.0030(15)
C23 0.048(2) 0.034(2) 0.022(2) -0.008(2) 0.001(2) -0.009(2)
C24 0.037(2) 0.019(2) 0.039(2) -0.009(2) 0.003(2) -0.0030(15)
C25 0.021(2) 0.019(2) 0.038(2) -0.0005(15) 0.0039(14) -0.0002(13)
C26 0.022(2) 0.026(2) 0.023(2) -0.0021(14) 0.0020(13) -0.0006(14)
C27 0.018(2) 0.020(2) 0.027(2) -0.0015(13) 0.0007(13) -0.0053(13)
C28 0.031(2) 0.028(2) 0.043(2) 0.008(2) 0.006(2) -0.006(2)
C29 0.026(2) 0.037(2) 0.032(2) -0.005(2) -0.0018(15) -0.005(2)
C110 0.055(3) 0.055(3) 0.040(2) -0.014(2) 0.010(2) -0.032(2)
C151 0.042(2) 0.041(2) 0.039(2) -0.012(2) -0.001(2) 0.003(2)
C210 0.022(2) 0.033(2) 0.038(2) -0.005(2) 0.0057(15) -0.0001(15)
C251 0.039(2) 0.022(2) 0.055(2) 0.002(2) -0.008(2) -0.001(2)

loop_
_atom_site_label
_atom_site_type_symbol
_atom_site_fract_x
_atom_site_fract_y
_atom_site_fract_z
_atom_site_U_iso_or_equiv
_atom_site_thermal_displace_type
_atom_site_occupancy
_atom_site_calc_flag
_atom_site_refinement_flags
_atom_site_disorder_group
Cr1 Cr 0.20096(5) 0.84675(4) 0.92760(3) 0.0198(2) Uani 1 d . .
F1 F 0.3531(2) 0.69034(13) 1.10096(11) 0.0320(5) Uani 1 d . .
F2 F 0.2766(2) 0.76759(13) 0.72612(11) 0.0401(5) Uani 1 d . .
O1 O 0.2315(2) 0.9573(2) 0.95020(13) 0.0293(5) Uani 1 d . .
O2 O 0.0902(2) 0.8340(2) 0.85505(13) 0.0306(5) Uani 1 d . .
N1 N 0.1424(2) 0.7852(2) 1.02052(15) 0.0199(6) Uani 1 d . .
N2 N 0.3534(2) 0.7921(2) 0.89405(15) 0.0205(6) Uani 1 d . .
C11 C 0.2006(3) 0.8203(2) 1.0977(2) 0.0210(7) Uani 1 d . .
C12 C 0.3062(3) 0.7725(2) 1.1372(2) 0.0227(7) Uani 1 d . .
C13 C 0.3657(3) 0.8030(2) 1.2113(2) 0.0288(8) Uani 1 d . .
H13A H 0.4383(3) 0.7686(2) 1.2364(2) 0.035 Uiso 1 calc R .
C14 C 0.3164(3) 0.8852(2) 1.2483(2) 0.0302(8) Uani 1 d . .
H14A H 0.3560(3) 0.9070(2) 1.2996(2) 0.036 Uiso 1 calc R .
C15 C 0.2110(3) 0.9365(2) 1.2125(2) 0.0262(8) Uani 1 d . .
C16 C 0.1548(3) 0.9034(2) 1.1369(2) 0.0245(7) Uani 1 d . .
H16A H 0.0832(3) 0.9384(2) 1.1113(2) 0.029 Uiso 1 calc R .
C17 C 0.0216(3) 0.7221(2) 1.0253(2) 0.0240(7) Uani 1 d . .
C18 C -0.0994(3) 0.7869(3) 1.0212(3) 0.0500(11) Uani 1 d . .
H18A H -0.0940(3) 0.8331(3) 1.0675(3) 0.075 Uiso 1 calc R .
H18B H -0.1785(3) 0.7468(3) 1.0249(3) 0.075 Uiso 1 calc R .
H18C H -0.1037(3) 0.8226(3) 0.9684(3) 0.075 Uiso 1 calc R .
C19 C 0.0280(4) 0.6644(3) 1.1066(2) 0.0422(10) Uani 1 d . .
H19A H 0.0314(4) 0.7096(3) 1.1538(2) 0.063 Uiso 1 calc R .
H19B H 0.1070(4) 0.6236(3) 1.1092(2) 0.063 Uiso 1 calc R .
H19C H -0.0503(4) 0.6232(3) 1.1090(2) 0.063 Uiso 1 calc R .
C21 C 0.3338(3) 0.6980(2) 0.8576(2) 0.0195(7) Uani 1 d . .
C22 C 0.2945(3) 0.6867(2) 0.7738(2) 0.0284(8) Uani 1 d . .
C23 C 0.2754(4) 0.5970(2) 0.7382(2) 0.0347(9) Uani 1 d . .
H23A H 0.2491(4) 0.5915(2) 0.6809(2) 0.042 Uiso 1 calc R .
C24 C 0.2948(3) 0.5146(2) 0.7867(2) 0.0316(8) Uani 1 d . .
H24A H 0.2820(3) 0.4522(2) 0.7622(2) 0.038 Uiso 1 calc R .
C25 C 0.3327(3) 0.5218(2) 0.8706(2) 0.0258(7) Uani 1 d . .
C26 C 0.3503(3) 0.6139(2) 0.9046(2) 0.0235(7) Uani 1 d . .
H26A H 0.3746(3) 0.6195(2) 0.9621(2) 0.028 Uiso 1 calc R .
C27 C 0.4914(3) 0.8339(2) 0.9007(2) 0.0218(7) Uani 1 d . .
C28 C 0.4928(3) 0.9278(2) 0.8506(2) 0.0339(8) Uani 1 d . .
H28A H 0.4296(3) 0.9738(2) 0.8725(2) 0.051 Uiso 1 calc R .
H28B H 0.4685(3) 0.9138(2) 0.7922(2) 0.051 Uiso 1 calc R .
H28C H 0.5812(3) 0.9562(2) 0.8549(2) 0.051 Uiso 1 calc R .
C29 C 0.5288(3) 0.8543(3) 0.9923(2) 0.0318(8) Uani 1 d . .
H29A H 0.5276(3) 0.7934(3) 1.0238(2) 0.048 Uiso 1 calc R .
H29B H 0.4656(3) 0.9000(3) 1.0145(2) 0.048 Uiso 1 calc R .
H29C H 0.6173(3) 0.8825(3) 0.9971(2) 0.048 Uiso 1 calc R .
C110 C 0.0165(4) 0.6494(3) 0.9544(2) 0.0498(11) Uani 1 d . .
H11A H 0.0952(4) 0.6084(3) 0.9583(2) 0.075 Uiso 1 calc R .
H11B H 0.0129(4) 0.6843(3) 0.9013(2) 0.075 Uiso 1 calc R .
H11C H -0.0621(4) 0.6087(3) 0.9578(2) 0.075 Uiso 1 calc R .
C151 C 0.1596(4) 1.0264(3) 1.2536(2) 0.0406(9) Uani 1 d . .
H15A H 0.0853(4) 1.0528(3) 1.2197(2) 0.061 Uiso 1 calc R .
H15B H 0.2297(4) 1.0752(3) 1.2590(2) 0.061 Uiso 1 calc R .
H15C H 0.1303(4) 1.0097(3) 1.3089(2) 0.061 Uiso 1 calc R .
C210 C 0.5904(3) 0.7630(2) 0.8660(2) 0.0311(8) Uani 1 d . .
H21A H 0.5901(3) 0.7023(2) 0.8978(2) 0.047 Uiso 1 calc R .
H21B H 0.6786(3) 0.7917(2) 0.8703(2) 0.047 Uiso 1 calc R .
H21C H 0.5660(3) 0.7494(2) 0.8075(2) 0.047 Uiso 1 calc R .
C251 C 0.3548(4) 0.4322(2) 0.9238(2) 0.0388(9) Uani 1 d . .
H25A H 0.3807(4) 0.4518(2) 0.9808(2) 0.058 Uiso 1 calc R .
H25B H 0.4247(4) 0.3926(2) 0.9013(2) 0.058 Uiso 1 calc R .
H25C H 0.2733(4) 0.3943(2) 0.9239(2) 0.058 Uiso 1 calc R .

loop_
_atom_type_symbol
_atom_type_description
_atom_type_scat_dispersion_real
_atom_type_scat_dispersion_imag
_atom_type_scat_source
C C 0.0033 0.0016 'International Tables Vol C Tables 4.2.6.8 and 6.1.1.4'
H H 0.0000 0.0000 'International Tables Vol C Tables 4.2.6.8 and 6.1.1.4'
N N 0.0061 0.0033 'International Tables Vol C Tables 4.2.6.8 and 6.1.1.4'
O O 0.0106 0.0060 'International Tables Vol C Tables 4.2.6.8 and 6.1.1.4'
F F 0.0171 0.0103 'International Tables Vol C Tables 4.2.6.8 and 6.1.1.4'
Cr Cr 0.3209 0.6236 'International Tables Vol C Tables 4.2.6.8 and 6.1.1.4'

loop_
_geom_angle_atom_site_label_1
_geom_angle_atom_site_label_2
_geom_angle_atom_site_label_3
_geom_angle
_geom_angle_site_symmetry_1
_geom_angle_site_symmetry_3
_geom_angle_publ_flag
O1 Cr1 O2 113.35(12) . . ?
O1 Cr1 N2 107.58(11) . . ?
O2 Cr1 N2 108.50(11) . . ?
O1 Cr1 N1 108.72(11) . . ?
O2 Cr1 N1 107.42(11) . . ?
N2 Cr1 N1 111.32(11) . . ?
C11 N1 C17 116.8(2) . . ?
C11 N1 Cr1 114.4(2) . . ?
C17 N1 Cr1 127.1(2) . . ?
C21 N2 C27 118.8(2) . . ?
C21 N2 Cr1 113.0(2) . . ?
C27 N2 Cr1 128.2(2) . . ?
C12 C11 C16 116.7(3) . . ?
C12 C11 N1 121.0(3) . . ?
C16 C11 N1 122.3(3) . . ?
F1 C12 C13 118.3(3) . . ?
F1 C12 C11 118.4(3) . . ?
C13 C12 C11 123.3(3) . . ?
C12 C13 C14 118.0(3) . . ?
C13 C14 C15 121.9(3) . . ?
C14 C15 C16 118.1(3) . . ?
C14 C15 C151 120.9(3) . . ?
C16 C15 C151 120.9(3) . . ?
C15 C16 C11 122.0(3) . . ?
N1 C17 C110 109.8(3) . . ?
N1 C17 C18 108.6(3) . . ?
C110 C17 C18 110.9(3) . . ?
N1 C17 C19 110.0(2) . . ?
C110 C17 C19 107.6(3) . . ?
C18 C17 C19 110.0(3) . . ?
C26 C21 C22 117.1(3) . . ?
C26 C21 N2 121.4(3) . . ?
C22 C21 N2 121.6(3) . . ?
F2 C22 C23 119.3(3) . . ?
F2 C22 C21 118.6(3) . . ?
C23 C22 C21 122.1(3) . . ?
C22 C23 C24 119.2(3) . . ?
C23 C24 C25 120.9(3) . . ?
C24 C25 C26 118.2(3) . . ?
C24 C25 C251 121.2(3) . . ?
C26 C25 C251 120.5(3) . . ?
C21 C26 C25 122.5(3) . . ?
N2 C27 C28 108.5(2) . . ?
N2 C27 C210 110.8(2) . . ?
C28 C27 C210 108.9(3) . . ?
N2 C27 C29 108.9(2) . . ?
C28 C27 C29 110.3(3) . . ?
C210 C27 C29 109.4(3) . . ?

loop_
_geom_bond_atom_site_label_1
_geom_bond_atom_site_label_2
_geom_bond_distance
_geom_bond_site_symmetry_2
_geom_bond_publ_flag
Cr1 O1 1.591(2) . ?
Cr1 O2 1.592(2) . ?
Cr1 N2 1.829(3) . ?
Cr1 N1 1.844(2) . ?
F1 C12 1.368(3) . ?
F2 C22 1.359(4) . ?
N1 C11 1.433(4) . ?
N1 C17 1.510(4) . ?
N2 C21 1.431(4) . ?
N2 C27 1.516(4) . ?
C11 C12 1.387(4) . ?
C11 C16 1.397(4) . ?
C12 C13 1.377(4) . ?
C13 C14 1.383(5) . ?
C14 C15 1.384(5) . ?
C15 C16 1.395(4) . ?
C15 C151 1.510(5) . ?
C17 C110 1.517(5) . ?
C17 C18 1.519(5) . ?
C17 C19 1.529(4) . ?
C21 C26 1.387(4) . ?
C21 C22 1.398(4) . ?
C22 C23 1.370(5) . ?
C23 C24 1.386(5) . ?
C24 C25 1.390(5) . ?
C25 C26 1.388(4) . ?
C25 C251 1.511(5) . ?
C27 C28 1.523(4) . ?
C27 C210 1.529(4) . ?
C27 C29 1.530(4) . ?

loop_
_cod_related_entry_id
_cod_related_entry_database
_cod_related_entry_code
1 ChemSpider 30661128
